data_7710657
loop_
_publ_author_name
'Horrer, G\"unther'
'Mann, Sophie'
'Krummenacher, Ivo'
'Braunschweig, Holger'
'Radius, Udo'

_publ_section_title
;
 N-Heterocyclic Carbene and Cyclic (Alkyl)(amino)carbene Complexes of
 Vanadium(III) and Vanadium(V)
;
_journal_name_full 'Dalton Transactions'
_journal_paper_doi 10.1039/D2DT01250B
_journal_year 2022
_chemical_formula_moiety '2(C40 H62 Cl3 N2 V), 1.5(C6 H6)'
_chemical_formula_sum 'C89 H133 Cl6 N4 V2'
_chemical_formula_weight 1573.57
_space_group_crystal_system triclinic
_space_group_IT_number 2
_space_group_name_Hall '-P 1'
_space_group_name_H-M_alt 'P -1'
_atom_sites_solution_hydrogens geom
_atom_sites_solution_primary dual
_atom_sites_solution_secondary difmap
_audit_creation_method SHELXL-2018/3
_audit_update_record
;
2022-04-21 deposited with the CCDC.	2022-07-01 downloaded from the CCDC.
;
_cell_angle_alpha 104.692(2)
_cell_angle_beta 104.4620(10)
_cell_angle_gamma 106.0150(10)
_cell_formula_units_Z 2
_cell_length_a 13.7553(2)
_cell_length_b 18.0303(3)
_cell_length_c 20.1548(4)
_cell_measurement_reflns_used 45677
_cell_measurement_temperature 100(1)
_cell_measurement_theta_max 76.3540
_cell_measurement_theta_min 2.4410
_cell_volume 4364.13(15)
_computing_cell_refinement 'CrysAlisPro 1.171.40.53 (Rigaku OD, 2019)'
_computing_data_collection 'CrysAlisPro 1.171.40.53 (Rigaku OD, 2019)'
_computing_data_reduction 'CrysAlisPro 1.171.40.53 (Rigaku OD, 2019)'
_computing_molecular_graphics 'ShelXLe (Huebschle et all, 2011)'
_computing_publication_material 'SHELXL-2014/6 (Sheldrick, 2014)'
_computing_structure_refinement 'SHELXL-2018/3 (Sheldrick, 2018)'
_computing_structure_solution 'SHELXT 2014/5 (Sheldrick, 2014)'
_diffrn_ambient_temperature 100(1)
_diffrn_detector_area_resol_mean 10.0000
_diffrn_measured_fraction_theta_full 0.997
_diffrn_measured_fraction_theta_max 0.993
_diffrn_measurement_device_type 'XtaLAB Synergy, Dualflex, HyPix'
_diffrn_measurement_method '\w scans'
_diffrn_radiation_type CuK\a
_diffrn_radiation_wavelength 1.54184
_diffrn_reflns_av_R_equivalents 0.0437
_diffrn_reflns_av_unetI/netI 0.0262
_diffrn_reflns_Laue_measured_fraction_full 0.997
_diffrn_reflns_Laue_measured_fraction_max 0.993
_diffrn_reflns_limit_h_max 17
_diffrn_reflns_limit_h_min -17
_diffrn_reflns_limit_k_max 22
_diffrn_reflns_limit_k_min -22
_diffrn_reflns_limit_l_max 25
_diffrn_reflns_limit_l_min -22
_diffrn_reflns_number 87495
_diffrn_reflns_point_group_measured_fraction_full 0.997
_diffrn_reflns_point_group_measured_fraction_max 0.993
_diffrn_reflns_theta_full 72.000
_diffrn_reflns_theta_max 74.503
_diffrn_reflns_theta_min 2.413
_diffrn_source 'micro-focus sealed X-ray tube'
_exptl_absorpt_coefficient_mu 3.814
_exptl_absorpt_correction_T_max 1.000
_exptl_absorpt_correction_T_min 0.404
_exptl_absorpt_correction_type gaussian
_exptl_absorpt_process_details
;
CrysAlisPro 1.171.40.53 (Rigaku Oxford Diffraction, 2019)
Numerical absorption correction based on gaussian integration over
			a multifaceted crystal model
Empirical absorption correction using spherical harmonics,
 implemented in SCALE3 ABSPACK scaling algorithm.
;
_exptl_crystal_colour 'clear orange'
_exptl_crystal_density_diffrn 1.197
_exptl_crystal_description block
_exptl_crystal_F_000 1686
_exptl_crystal_size_max 0.253
_exptl_crystal_size_mid 0.091
_exptl_crystal_size_min 0.067
_refine_diff_density_max 0.999
_refine_diff_density_min -0.428
_refine_diff_density_rms 0.078
_refine_ls_extinction_method none
_refine_ls_goodness_of_fit_ref 1.043
_refine_ls_hydrogen_treatment constr
_refine_ls_matrix_type full
_refine_ls_number_parameters 942
_refine_ls_number_reflns 17740
_refine_ls_number_restraints 0
_refine_ls_restrained_S_all 1.043
_refine_ls_R_factor_all 0.0529
_refine_ls_R_factor_gt 0.0498
_refine_ls_shift/su_max 0.001
_refine_ls_shift/su_mean 0.000
_refine_ls_structure_factor_coef Fsqd
_refine_ls_weighting_details 'w=1/[\s^2^(Fo^2^)+(0.0970P)^2^+2.0737P] where P=(Fo^2^+2Fc^2^)/3'
_refine_ls_weighting_scheme calc
_refine_ls_wR_factor_gt 0.1407
_refine_ls_wR_factor_ref 0.1437
_reflns_Friedel_coverage 0.000
_reflns_number_gt 16224
_reflns_number_total 17740
_reflns_threshold_expression 'I > 2\s(I)'
_cod_data_source_file d2dt01250b2.cif
_cod_data_source_block compound_7
_cod_original_cell_volume 4364.13(14)
_cod_database_code 7710657
_shelx_shelxl_version_number 2018/3
_shelx_space_group_comment
;
The symmetry employed for this shelxl refinement is uniquely defined
by the following loop, which should always be used as a source of
symmetry information in preference to the above space-group names.
They are only intended as comments.
;

loop_
_space_group_symop_operation_xyz
'x, y, z'
'-x, -y, -z'

loop_
_atom_site_label
_atom_site_type_symbol
_atom_site_fract_x
_atom_site_fract_y
_atom_site_fract_z
_atom_site_U_iso_or_equiv
_atom_site_adp_type
_atom_site_occupancy
_atom_site_site_symmetry_order
_atom_site_calc_flag
_atom_site_refinement_flags_posn
_atom_site_refinement_flags_adp
_atom_site_refinement_flags_occupancy
_atom_site_disorder_assembly
_atom_site_disorder_group
V1_1 V 0.50794(3) 0.30765(2) 0.07795(2) 0.02694(9) Uani 1 1 d . . . . .
Cl2_1 Cl 0.58305(4) 0.39820(3) 0.02834(3) 0.03693(13) Uani 1 1 d . . . . .
Cl3_1 Cl 0.47720(4) 0.18130(3) 0.01019(3) 0.03653(12) Uani 1 1 d . . . . .
Cl1_1 Cl 0.45319(4) 0.30803(4) 0.17595(3) 0.03417(12) Uani 1 1 d . . . . .
V1_2 V 0.76102(2) 0.26545(2) 0.61656(2) 0.02142(9) Uani 1 1 d . . . . .
Cl2_2 Cl 0.60169(3) 0.19332(3) 0.62235(3) 0.02740(11) Uani 1 1 d . . . . .
Cl3_2 Cl 0.92792(3) 0.34818(3) 0.69995(3) 0.02791(11) Uani 1 1 d . . . . .
Cl1_2 Cl 0.75219(4) 0.25306(3) 0.50246(2) 0.02534(10) Uani 1 1 d . . . . .
C1_3 C 0.35322(18) 0.32179(12) 0.01785(11) 0.0287(4) Uani 1 1 d . . . . .
C2_3 C 0.32327(19) 0.39570(13) 0.05211(12) 0.0335(5) Uani 1 1 d . . . . .
C3_3 C 0.2562(2) 0.40908(14) -0.01402(13) 0.0414(5) Uani 1 1 d . . . . .
H3A_3 H 0.201862 0.429287 -0.002456 0.050 Uiso 1 1 calc R U . . .
H3AB_3 H 0.301989 0.448623 -0.028566 0.050 Uiso 1 1 calc R U . . .
C4_3 C 0.2038(2) 0.32548(14) -0.07468(13) 0.0386(5) Uani 1 1 d . . . . .
C5_3 C 0.4188(2) 0.47487(13) 0.10071(13) 0.0366(5) Uani 1 1 d . . . . .
H5A_3 H 0.392876 0.517842 0.117454 0.055 Uiso 1 1 calc R U . . .
H5B_3 H 0.463667 0.490647 0.073249 0.055 Uiso 1 1 calc R U . . .
H5C_3 H 0.459887 0.465825 0.141948 0.055 Uiso 1 1 calc R U . . .
C6_3 C 0.2559(2) 0.37044(15) 0.09855(13) 0.0378(5) Uani 1 1 d . . . . .
H6A_3 H 0.222034 0.409387 0.110781 0.057 Uiso 1 1 calc R U . . .
H6B_3 H 0.301919 0.369384 0.142541 0.057 Uiso 1 1 calc R U . . .
H6C_3 H 0.201748 0.316754 0.071368 0.057 Uiso 1 1 calc R U . . .
C7_3 C 0.2003(3) 0.33206(17) -0.14874(14) 0.0497(7) Uani 1 1 d . . . . .
H7A_3 H 0.178215 0.278073 -0.183919 0.075 Uiso 1 1 calc R U . . .
H7B_3 H 0.270600 0.364803 -0.145526 0.075 Uiso 1 1 calc R U . . .
H7C_3 H 0.149929 0.357467 -0.163643 0.075 Uiso 1 1 calc R U . . .
C8_3 C 0.0897(2) 0.27802(16) -0.08043(14) 0.0431(6) Uani 1 1 d . . . . .
H8A_3 H 0.064761 0.223432 -0.115211 0.065 Uiso 1 1 calc R U . . .
H8B_3 H 0.042833 0.305757 -0.096133 0.065 Uiso 1 1 calc R U . . .
H8C_3 H 0.089612 0.275025 -0.033557 0.065 Uiso 1 1 calc R U . . .
C1_4 C 0.67328(17) 0.33668(13) 0.16135(12) 0.0295(4) Uani 1 1 d . . . . .
N1_4 N 0.28328(15) 0.28392(11) -0.04883(9) 0.0305(4) Uani 1 1 d . . . . .
C2_4 C 0.74315(18) 0.42572(14) 0.21372(12) 0.0320(4) Uani 1 1 d . . . . .
N2_4 N 0.72197(15) 0.28934(12) 0.18351(11) 0.0336(4) Uani 1 1 d . . . . .
C3_4 C 0.8110(2) 0.41535(15) 0.28117(13) 0.0376(5) Uani 1 1 d . . . . .
H3A_4 H 0.881704 0.458581 0.302595 0.045 Uiso 1 1 calc R U . . .
H3AB_4 H 0.776181 0.417668 0.317583 0.045 Uiso 1 1 calc R U . . .
C4_4 C 0.8206(2) 0.33161(16) 0.25496(14) 0.0395(5) Uani 1 1 d . . . . .
C5_4 C 0.67942(19) 0.47986(14) 0.23443(13) 0.0352(5) Uani 1 1 d . . . . .
H5A_4 H 0.728430 0.533248 0.267904 0.053 Uiso 1 1 calc R U . . .
H5B_4 H 0.632290 0.455007 0.257115 0.053 Uiso 1 1 calc R U . . .
H5C_4 H 0.637561 0.485268 0.191271 0.053 Uiso 1 1 calc R U . . .
C6_4 C 0.81537(19) 0.46712(14) 0.17581(13) 0.0368(5) Uani 1 1 d . . . . .
H6A_4 H 0.862636 0.521338 0.208554 0.055 Uiso 1 1 calc R U . . .
H6B_4 H 0.771032 0.470802 0.132583 0.055 Uiso 1 1 calc R U . . .
H6C_4 H 0.857304 0.434954 0.162736 0.055 Uiso 1 1 calc R U . . .
C7_4 C 0.8116(2) 0.28691(19) 0.30883(16) 0.0518(7) Uani 1 1 d . . . . .
H7A_4 H 0.870675 0.317416 0.353977 0.078 Uiso 1 1 calc R U . . .
H7B_4 H 0.813327 0.233122 0.289086 0.078 Uiso 1 1 calc R U . . .
H7C_4 H 0.744915 0.281891 0.317524 0.078 Uiso 1 1 calc R U . . .
C8_4 C 0.9252(2) 0.33536(18) 0.23992(16) 0.0475(6) Uani 1 1 d . . . . .
H8A_4 H 0.984874 0.361653 0.285116 0.071 Uiso 1 1 calc R U . . .
H8B_4 H 0.934557 0.366214 0.208050 0.071 Uiso 1 1 calc R U . . .
H8C_4 H 0.921682 0.280581 0.217138 0.071 Uiso 1 1 calc R U . . .
C1_5 C 0.69450(15) 0.36831(12) 0.63871(10) 0.0236(4) Uani 1 1 d . . . . .
N1_5 N 0.62646(13) 0.38946(10) 0.59563(9) 0.0232(3) Uani 1 1 d . . . . .
C2_5 C 0.70763(16) 0.41597(13) 0.71762(11) 0.0270(4) Uani 1 1 d . . . . .
C3_5 C 0.60871(17) 0.44105(14) 0.70961(12) 0.0310(4) Uani 1 1 d . . . . .
H3A_5 H 0.552114 0.401630 0.717057 0.037 Uiso 1 1 calc R U . . .
H3AB_5 H 0.627389 0.494861 0.745306 0.037 Uiso 1 1 calc R U . . .
C4_5 C 0.57126(16) 0.44290(12) 0.63253(11) 0.0264(4) Uani 1 1 d . . . . .
C5_5 C 0.81339(17) 0.49226(13) 0.74706(12) 0.0319(4) Uani 1 1 d . . . . .
H5A_5 H 0.828129 0.521230 0.797642 0.048 Uiso 1 1 calc R U . . .
H5B_5 H 0.805573 0.528008 0.719639 0.048 Uiso 1 1 calc R U . . .
H5C_5 H 0.871864 0.474711 0.742088 0.048 Uiso 1 1 calc R U . . .
C6_5 C 0.71517(19) 0.36826(14) 0.77026(11) 0.0329(4) Uani 1 1 d . . . . .
H6A_5 H 0.721416 0.402246 0.817442 0.049 Uiso 1 1 calc R U . . .
H6B_5 H 0.777299 0.352871 0.774320 0.049 Uiso 1 1 calc R U . . .
H6C_5 H 0.651525 0.319695 0.752106 0.049 Uiso 1 1 calc R U . . .
C7_5 C 0.60684(18) 0.52898(13) 0.62809(14) 0.0340(5) Uani 1 1 d . . . . .
H7A_5 H 0.571130 0.560438 0.651625 0.051 Uiso 1 1 calc R U . . .
H7B_5 H 0.588397 0.524970 0.577788 0.051 Uiso 1 1 calc R U . . .
H7C_5 H 0.683364 0.555673 0.652060 0.051 Uiso 1 1 calc R U . . .
C8_5 C 0.44906(17) 0.40426(14) 0.59683(13) 0.0324(4) Uani 1 1 d . . . . .
H8A_5 H 0.416748 0.436887 0.622793 0.049 Uiso 1 1 calc R U . . .
H8B_5 H 0.424535 0.349601 0.598252 0.049 Uiso 1 1 calc R U . . .
H8C_5 H 0.428944 0.401968 0.546981 0.049 Uiso 1 1 calc R U . . .
C1_6 C 0.82765(14) 0.16485(12) 0.62982(10) 0.0234(4) Uani 1 1 d . . . . .
N1_6 N 0.88601(13) 0.13281(10) 0.59760(9) 0.0230(3) Uani 1 1 d . . . . .
C2_6 C 0.82682(16) 0.13444(13) 0.69462(11) 0.0277(4) Uani 1 1 d . . . . .
C3_6 C 0.92599(17) 0.10891(14) 0.70864(12) 0.0312(4) Uani 1 1 d . . . . .
H3A_6 H 0.988222 0.154044 0.745701 0.037 Uiso 1 1 calc R U . . .
H3AB_6 H 0.912511 0.062234 0.725185 0.037 Uiso 1 1 calc R U . . .
C4_6 C 0.94571(16) 0.08614(13) 0.63640(11) 0.0271(4) Uani 1 1 d . . . . .
C5_6 C 0.72121(17) 0.05946(13) 0.66932(12) 0.0314(4) Uani 1 1 d . . . . .
H5A_6 H 0.720489 0.036864 0.707575 0.047 Uiso 1 1 calc R U . . .
H5B_6 H 0.716925 0.018444 0.626516 0.047 Uiso 1 1 calc R U . . .
H5C_6 H 0.660707 0.076566 0.658168 0.047 Uiso 1 1 calc R U . . .
C6_6 C 0.83165(18) 0.19705(14) 0.76390(11) 0.0321(4) Uani 1 1 d . . . . .
H6A_6 H 0.835917 0.173898 0.802022 0.048 Uiso 1 1 calc R U . . .
H6B_6 H 0.768013 0.210625 0.754137 0.048 Uiso 1 1 calc R U . . .
H6C_6 H 0.894061 0.245896 0.779014 0.048 Uiso 1 1 calc R U . . .
C7_6 C 0.90066(19) -0.00632(14) 0.59338(13) 0.0345(5) Uani 1 1 d . . . . .
H7A_6 H 0.942585 -0.032387 0.617854 0.052 Uiso 1 1 calc R U . . .
H7B_6 H 0.904010 -0.015267 0.545113 0.052 Uiso 1 1 calc R U . . .
H7C_6 H 0.827140 -0.029306 0.590216 0.052 Uiso 1 1 calc R U . . .
C8_6 C 1.06500(17) 0.11850(15) 0.64686(13) 0.0335(5) Uani 1 1 d . . . . .
H8A_6 H 1.101106 0.090549 0.673066 0.050 Uiso 1 1 calc R U . . .
H8B_6 H 1.095388 0.176458 0.674101 0.050 Uiso 1 1 calc R U . . .
H8C_6 H 1.073795 0.108902 0.600019 0.050 Uiso 1 1 calc R U . . .
C1_7 C 0.69567(19) 0.20236(15) 0.14136(14) 0.0376(5) Uani 1 1 d . . . . .
C2_7 C 0.6305(2) 0.13923(16) 0.15766(16) 0.0450(6) Uani 1 1 d . . . . .
C3_7 C 0.6125(3) 0.05868(18) 0.1165(2) 0.0581(8) Uani 1 1 d . . . . .
H3_7 H 0.569578 0.015590 0.125924 0.070 Uiso 1 1 calc R U . . .
C4_7 C 0.6556(3) 0.04061(18) 0.0628(2) 0.0620(8) Uani 1 1 d . . . . .
H4_7 H 0.642254 -0.013847 0.036736 0.074 Uiso 1 1 calc R U . . .
C5_7 C 0.7183(3) 0.10292(18) 0.04785(18) 0.0549(7) Uani 1 1 d . . . . .
H5_7 H 0.746801 0.090129 0.011077 0.066 Uiso 1 1 calc R U . . .
C6_7 C 0.7406(2) 0.18531(15) 0.08634(15) 0.0421(5) Uani 1 1 d . . . . .
C7_7 C 0.5717(2) 0.15158(19) 0.21159(17) 0.0497(7) Uani 1 1 d . . . . .
H7_7 H 0.589821 0.210741 0.234737 0.060 Uiso 1 1 calc R U . . .
C8_7 C 0.4494(2) 0.1111(2) 0.1718(2) 0.0627(9) Uani 1 1 d . . . . .
H8A_7 H 0.413123 0.120085 0.206342 0.094 Uiso 1 1 calc R U . . .
H8B_7 H 0.430426 0.053133 0.148464 0.094 Uiso 1 1 calc R U . . .
H8C_7 H 0.428190 0.134919 0.135603 0.094 Uiso 1 1 calc R U . . .
C9_7 C 0.6024(3) 0.1153(2) 0.2721(2) 0.0666(9) Uani 1 1 d . . . . .
H9A_7 H 0.571353 0.131440 0.308480 0.100 Uiso 1 1 calc R U . . .
H9B_7 H 0.679391 0.135491 0.294328 0.100 Uiso 1 1 calc R U . . .
H9C_7 H 0.575605 0.056344 0.251094 0.100 Uiso 1 1 calc R U . . .
C10_7 C 0.8049(2) 0.24897(17) 0.06159(16) 0.0475(6) Uani 1 1 d . . . . .
H10_7 H 0.818194 0.303556 0.095118 0.057 Uiso 1 1 calc R U . . .
C11_7 C 0.7402(3) 0.2414(2) -0.01451(18) 0.0583(7) Uani 1 1 d . . . . .
H11A_7 H 0.784239 0.277871 -0.031737 0.088 Uiso 1 1 calc R U . . .
H11B_7 H 0.678362 0.255743 -0.012874 0.088 Uiso 1 1 calc R U . . .
H11C_7 H 0.716991 0.185804 -0.046987 0.088 Uiso 1 1 calc R U . . .
C12_7 C 0.9149(3) 0.2428(2) 0.0626(2) 0.0681(9) Uani 1 1 d . . . . .
H12A_7 H 0.956651 0.289325 0.053954 0.102 Uiso 1 1 calc R U . . .
H12B_7 H 0.903927 0.193102 0.025196 0.102 Uiso 1 1 calc R U . . .
H12C_7 H 0.952647 0.242298 0.109422 0.102 Uiso 1 1 calc R U . . .
C1_8 C 0.26961(18) 0.20340(13) -0.09789(11) 0.0299(4) Uani 1 1 d . . . . .
C2_8 C 0.31954(19) 0.19807(14) -0.15045(11) 0.0349(5) Uani 1 1 d . . . . .
C3_8 C 0.2993(2) 0.11972(15) -0.19779(12) 0.0392(5) Uani 1 1 d . . . . .
H3_8 H 0.331801 0.114701 -0.233154 0.047 Uiso 1 1 calc R U . . .
C4_8 C 0.2327(2) 0.04978(15) -0.19365(12) 0.0398(5) Uani 1 1 d . . . . .
H4_8 H 0.220085 -0.001655 -0.226127 0.048 Uiso 1 1 calc R U . . .
C5_8 C 0.1847(2) 0.05642(13) -0.14082(12) 0.0356(5) Uani 1 1 d . . . . .
H5_8 H 0.140062 0.008968 -0.137941 0.043 Uiso 1 1 calc R U . . .
C6_8 C 0.20174(18) 0.13273(13) -0.09191(11) 0.0303(4) Uani 1 1 d . . . . .
C7_8 C 0.4021(2) 0.27084(16) -0.15613(12) 0.0436(6) Uani 1 1 d . . . . .
H7_8 H 0.410308 0.321160 -0.118611 0.052 Uiso 1 1 calc R U . . .
C8_8 C 0.3672(3) 0.28085(19) -0.23131(14) 0.0565(8) Uani 1 1 d . . . . .
H8A_8 H 0.417618 0.330267 -0.230533 0.085 Uiso 1 1 calc R U . . .
H8B_8 H 0.296798 0.284100 -0.241870 0.085 Uiso 1 1 calc R U . . .
H8C_8 H 0.365533 0.234394 -0.268290 0.085 Uiso 1 1 calc R U . . .
C9_8 C 0.5110(2) 0.2608(2) -0.14180(15) 0.0551(7) Uani 1 1 d . . . . .
H9A_8 H 0.564458 0.310178 -0.138502 0.083 Uiso 1 1 calc R U . . .
H9B_8 H 0.506566 0.215345 -0.181112 0.083 Uiso 1 1 calc R U . . .
H9C_8 H 0.530742 0.250544 -0.096759 0.083 Uiso 1 1 calc R U . . .
C10_8 C 0.15092(19) 0.13315(13) -0.03275(12) 0.0340(5) Uani 1 1 d . . . . .
H10_8 H 0.161999 0.190293 -0.006591 0.041 Uiso 1 1 calc R U . . .
C11_8 C 0.2059(2) 0.09959(16) 0.02224(13) 0.0413(5) Uani 1 1 d . . . . .
H11A_8 H 0.174144 0.101494 0.059683 0.062 Uiso 1 1 calc R U . . .
H11B_8 H 0.281333 0.132495 0.043889 0.062 Uiso 1 1 calc R U . . .
H11C_8 H 0.196770 0.043736 -0.002357 0.062 Uiso 1 1 calc R U . . .
C12_8 C 0.0289(2) 0.08355(17) -0.06430(16) 0.0450(6) Uani 1 1 d . . . . .
H12A_8 H -0.000623 0.090176 -0.025713 0.067 Uiso 1 1 calc R U . . .
H12B_8 H 0.016402 0.026411 -0.086564 0.067 Uiso 1 1 calc R U . . .
H12C_8 H -0.005094 0.103156 -0.100283 0.067 Uiso 1 1 calc R U . . .
C1_9 C 0.60923(15) 0.37431(12) 0.51803(10) 0.0237(4) Uani 1 1 d . . . . .
C2_9 C 0.68314(16) 0.42998(12) 0.49963(11) 0.0263(4) Uani 1 1 d . . . . .
C3_9 C 0.66331(18) 0.41923(14) 0.42603(12) 0.0309(4) Uani 1 1 d . . . . .
H3_9 H 0.710579 0.455619 0.412776 0.037 Uiso 1 1 calc R U . . .
C4_9 C 0.57490(19) 0.35566(15) 0.37212(12) 0.0336(5) Uani 1 1 d . . . . .
H4_9 H 0.562811 0.349818 0.323247 0.040 Uiso 1 1 calc R U . . .
C5_9 C 0.50475(17) 0.30097(14) 0.39112(12) 0.0306(4) Uani 1 1 d . . . . .
H5_9 H 0.446089 0.257923 0.354469 0.037 Uiso 1 1 calc R U . . .
C6_9 C 0.51948(16) 0.30853(12) 0.46380(11) 0.0259(4) Uani 1 1 d . . . . .
C7_9 C 0.78731(16) 0.49779(13) 0.55410(12) 0.0283(4) Uani 1 1 d . . . . .
H7_9 H 0.788628 0.500112 0.603439 0.034 Uiso 1 1 calc R U . . .
C8_9 C 0.88446(18) 0.47800(15) 0.54292(15) 0.0378(5) Uani 1 1 d . . . . .
H8A_9 H 0.949492 0.519945 0.578822 0.057 Uiso 1 1 calc R U . . .
H8B_9 H 0.884970 0.475876 0.494934 0.057 Uiso 1 1 calc R U . . .
H8C_9 H 0.879938 0.425738 0.547978 0.057 Uiso 1 1 calc R U . . .
C9_9 C 0.79606(19) 0.58277(14) 0.54847(14) 0.0356(5) Uani 1 1 d . . . . .
H9A_9 H 0.862919 0.623405 0.583420 0.053 Uiso 1 1 calc R U . . .
H9B_9 H 0.737187 0.596430 0.558319 0.053 Uiso 1 1 calc R U . . .
H9C_9 H 0.793548 0.581485 0.500141 0.053 Uiso 1 1 calc R U . . .
C10_9 C 0.44288(15) 0.24063(12) 0.47828(11) 0.0267(4) Uani 1 1 d . . . . .
H10_9 H 0.462647 0.253511 0.531212 0.032 Uiso 1 1 calc R U . . .
C11_9 C 0.45380(17) 0.15822(13) 0.44461(12) 0.0311(4) Uani 1 1 d . . . . .
H11A_9 H 0.416432 0.117964 0.461798 0.047 Uiso 1 1 calc R U . . .
H11B_9 H 0.528587 0.164924 0.458601 0.047 Uiso 1 1 calc R U . . .
H11C_9 H 0.423205 0.140190 0.392348 0.047 Uiso 1 1 calc R U . . .
C12_9 C 0.32458(16) 0.23150(14) 0.44697(13) 0.0334(5) Uani 1 1 d . . . . .
H12A_9 H 0.280528 0.191875 0.461589 0.050 Uiso 1 1 calc R U . . .
H12B_9 H 0.301907 0.213302 0.394620 0.050 Uiso 1 1 calc R U . . .
H12C_9 H 0.317389 0.283613 0.465119 0.050 Uiso 1 1 calc R U . . .
C1_10 C 0.89124(15) 0.13224(11) 0.52583(10) 0.0223(4) Uani 1 1 d . . . . .
C2_10 C 0.81004(15) 0.06885(11) 0.46401(10) 0.0226(4) Uani 1 1 d . . . . .
C3_10 C 0.81731(17) 0.06599(12) 0.39565(11) 0.0279(4) Uani 1 1 d . . . . .
H3_10 H 0.764539 0.024879 0.353959 0.034 Uiso 1 1 calc R U . . .
C4_10 C 0.90116(18) 0.12286(14) 0.38855(12) 0.0316(4) Uani 1 1 d . . . . .
H4_10 H 0.904949 0.119413 0.342490 0.038 Uiso 1 1 calc R U . . .
C5_10 C 0.97942(17) 0.18487(13) 0.44991(12) 0.0293(4) Uani 1 1 d . . . . .
H5_10 H 1.035639 0.222737 0.444488 0.035 Uiso 1 1 calc R U . . .
C6_10 C 0.97617(15) 0.19208(12) 0.51993(11) 0.0243(4) Uani 1 1 d . . . . .
C7_10 C 0.71240(15) 0.00588(12) 0.46641(11) 0.0239(4) Uani 1 1 d . . . . .
H7_10 H 0.726585 0.008685 0.517283 0.029 Uiso 1 1 calc R U . . .
C8_10 C 0.61152(16) 0.02661(13) 0.44305(14) 0.0331(5) Uani 1 1 d . . . . .
H8A_10 H 0.551281 -0.013858 0.445221 0.050 Uiso 1 1 calc R U . . .
H8B_10 H 0.597245 0.026791 0.393984 0.050 Uiso 1 1 calc R U . . .
H8C_10 H 0.622680 0.079924 0.475284 0.050 Uiso 1 1 calc R U . . .
C9_10 C 0.69307(18) -0.08242(12) 0.42063(12) 0.0311(4) Uani 1 1 d . . . . .
H9A_10 H 0.636757 -0.120322 0.428749 0.047 Uiso 1 1 calc R U . . .
H9B_10 H 0.758058 -0.093581 0.434704 0.047 Uiso 1 1 calc R U . . .
H9C_10 H 0.672299 -0.088602 0.369811 0.047 Uiso 1 1 calc R U . . .
C10_10 C 1.06018(15) 0.26727(12) 0.58262(11) 0.0259(4) Uani 1 1 d . . . . .
H10_10 H 1.049230 0.264340 0.628246 0.031 Uiso 1 1 calc R U . . .
C11_10 C 1.04689(17) 0.34591(13) 0.57254(12) 0.0303(4) Uani 1 1 d . . . . .
H11A_10 H 1.099214 0.392966 0.612987 0.045 Uiso 1 1 calc R U . . .
H11B_10 H 0.975786 0.344325 0.570339 0.045 Uiso 1 1 calc R U . . .
H11C_10 H 1.057351 0.349631 0.527976 0.045 Uiso 1 1 calc R U . . .
C12_10 C 1.17609(16) 0.27275(14) 0.58919(13) 0.0319(4) Uani 1 1 d . . . . .
H12A_10 H 1.225903 0.318420 0.631828 0.048 Uiso 1 1 calc R U . . .
H12B_10 H 1.190060 0.280434 0.546585 0.048 Uiso 1 1 calc R U . . .
H12C_10 H 1.184582 0.222818 0.593258 0.048 Uiso 1 1 calc R U . . .
C1_11 C 1.1437(3) 0.2612(2) 0.26765(19) 0.0557(7) Uani 1 1 d . . . . .
H1_11 H 1.138003 0.312731 0.281052 0.067 Uiso 1 1 calc R U . . .
C2_11 C 1.0759(2) 0.19735(19) 0.27891(18) 0.0523(7) Uani 1 1 d . . . . .
H2_11 H 1.025537 0.206109 0.300251 0.063 Uiso 1 1 calc R U . . .
C3_11 C 1.0825(2) 0.12086(19) 0.25876(18) 0.0549(7) Uani 1 1 d . . . . .
H3_11 H 1.034552 0.076918 0.264141 0.066 Uiso 1 1 calc R U . . .
C4_11 C 1.1616(3) 0.1098(2) 0.23016(18) 0.0640(8) Uani 1 1 d . . . . .
H4_11 H 1.169541 0.059002 0.218272 0.077 Uiso 1 1 calc R U . . .
C5_11 C 1.2288(3) 0.1758(2) 0.21956(17) 0.0621(8) Uani 1 1 d . . . . .
H5_11 H 1.281511 0.168954 0.199972 0.075 Uiso 1 1 calc R U . . .
C6_11 C 1.2179(2) 0.2506(2) 0.23771(17) 0.0537(7) Uani 1 1 d . . . . .
H6_11 H 1.261803 0.294074 0.229339 0.064 Uiso 1 1 calc R U . . .
C1_12 C 1.0789(3) 0.5424(2) 0.97852(16) 0.0528(7) Uani 1 1 d . . . . .
H1_12 H 1.132610 0.571140 0.964345 0.063 Uiso 1 1 calc R U . . .
C3_12 C 0.9183(3) 0.4293(2) 0.94989(15) 0.0521(7) Uani 1 1 d . . . . .
H3_12 H 0.863128 0.381468 0.916343 0.063 Uiso 1 1 calc R U . . .
C2_12 C 0.9969(3) 0.47189(19) 0.92862(15) 0.0516(7) Uani 1 1 d . . . . .
H2_12 H 0.994743 0.453161 0.880627 0.062 Uiso 1 1 calc R U . . .

loop_
_atom_site_aniso_label
_atom_site_aniso_U_11
_atom_site_aniso_U_22
_atom_site_aniso_U_33
_atom_site_aniso_U_23
_atom_site_aniso_U_13
_atom_site_aniso_U_12
V1_1 0.02904(19) 0.02614(18) 0.02291(17) 0.00796(14) 0.00824(14) 0.00710(14)
Cl2_1 0.0371(3) 0.0339(3) 0.0288(2) 0.0121(2) 0.0066(2) -0.0004(2)
Cl3_1 0.0380(3) 0.0301(2) 0.0372(3) 0.0087(2) 0.0116(2) 0.0099(2)
Cl1_1 0.0284(2) 0.0489(3) 0.0264(2) 0.0163(2) 0.00948(19) 0.0127(2)
V1_2 0.01624(15) 0.02210(16) 0.02118(16) 0.00437(13) 0.00513(12) 0.00399(12)
Cl2_2 0.0189(2) 0.0276(2) 0.0317(2) 0.00938(18) 0.00783(17) 0.00410(17)
Cl3_2 0.0188(2) 0.0270(2) 0.0275(2) 0.00129(18) 0.00420(17) 0.00368(17)
Cl1_2 0.0237(2) 0.0272(2) 0.0244(2) 0.00724(17) 0.00838(17) 0.00954(17)
C1_3 0.0338(11) 0.0231(9) 0.0228(9) 0.0062(8) 0.0078(8) 0.0042(8)
C2_3 0.0367(11) 0.0266(10) 0.0265(10) 0.0031(8) 0.0011(9) 0.0100(9)
C3_3 0.0471(14) 0.0287(11) 0.0351(12) 0.0078(9) -0.0018(10) 0.0113(10)
C4_3 0.0434(13) 0.0309(11) 0.0287(11) 0.0089(9) -0.0013(9) 0.0080(10)
C5_3 0.0406(12) 0.0249(10) 0.0306(11) 0.0014(9) 0.0003(9) 0.0100(9)
C6_3 0.0369(12) 0.0371(12) 0.0313(11) 0.0017(9) 0.0065(9) 0.0155(10)
C7_3 0.0609(17) 0.0399(13) 0.0327(12) 0.0157(11) -0.0032(11) 0.0098(12)
C8_3 0.0403(13) 0.0366(12) 0.0372(12) 0.0069(10) -0.0031(10) 0.0118(10)
C1_4 0.0303(10) 0.0300(10) 0.0312(10) 0.0105(8) 0.0151(9) 0.0111(8)
N1_4 0.0375(10) 0.0234(8) 0.0221(8) 0.0064(7) 0.0052(7) 0.0045(7)
C2_4 0.0307(10) 0.0316(10) 0.0288(10) 0.0059(9) 0.0079(9) 0.0102(9)
N2_4 0.0307(9) 0.0352(10) 0.0354(10) 0.0119(8) 0.0106(8) 0.0138(8)
C3_4 0.0350(12) 0.0396(12) 0.0340(11) 0.0079(10) 0.0083(9) 0.0147(10)
C4_4 0.0340(12) 0.0423(13) 0.0391(12) 0.0106(10) 0.0069(10) 0.0172(10)
C5_4 0.0329(11) 0.0316(11) 0.0316(11) 0.0016(9) 0.0047(9) 0.0119(9)
C6_4 0.0300(11) 0.0326(11) 0.0380(12) 0.0081(9) 0.0083(9) 0.0037(9)
C7_4 0.0490(15) 0.0556(16) 0.0499(15) 0.0237(13) 0.0043(12) 0.0241(13)
C8_4 0.0328(12) 0.0502(15) 0.0518(15) 0.0086(12) 0.0066(11) 0.0195(11)
C1_5 0.0186(8) 0.0226(9) 0.0246(9) 0.0063(7) 0.0076(7) 0.0017(7)
N1_5 0.0192(7) 0.0220(7) 0.0257(8) 0.0053(6) 0.0094(6) 0.0049(6)
C2_5 0.0250(9) 0.0283(10) 0.0241(9) 0.0047(8) 0.0095(8) 0.0075(8)
C3_5 0.0284(10) 0.0332(10) 0.0298(10) 0.0053(8) 0.0137(8) 0.0106(8)
C4_5 0.0226(9) 0.0261(9) 0.0294(10) 0.0049(8) 0.0114(8) 0.0092(8)
C5_5 0.0276(10) 0.0287(10) 0.0290(10) 0.0008(8) 0.0061(8) 0.0062(8)
C6_5 0.0356(11) 0.0372(11) 0.0241(10) 0.0075(9) 0.0121(9) 0.0118(9)
C7_5 0.0317(11) 0.0273(10) 0.0445(12) 0.0100(9) 0.0163(10) 0.0123(9)
C8_5 0.0232(10) 0.0329(11) 0.0376(11) 0.0060(9) 0.0113(9) 0.0097(8)
C1_6 0.0163(8) 0.0220(8) 0.0211(9) 0.0016(7) 0.0021(7) 0.0002(7)
N1_6 0.0186(7) 0.0225(7) 0.0221(8) 0.0056(6) 0.0030(6) 0.0042(6)
C2_6 0.0253(9) 0.0299(10) 0.0232(9) 0.0083(8) 0.0054(8) 0.0064(8)
C3_6 0.0282(10) 0.0358(11) 0.0258(10) 0.0112(9) 0.0044(8) 0.0098(9)
C4_6 0.0235(9) 0.0291(10) 0.0266(10) 0.0101(8) 0.0034(8) 0.0105(8)
C5_6 0.0298(10) 0.0317(10) 0.0306(10) 0.0129(9) 0.0102(8) 0.0062(8)
C6_6 0.0348(11) 0.0369(11) 0.0224(10) 0.0096(9) 0.0089(8) 0.0114(9)
C7_6 0.0363(11) 0.0297(10) 0.0354(11) 0.0115(9) 0.0057(9) 0.0147(9)
C8_6 0.0251(10) 0.0391(11) 0.0372(11) 0.0149(10) 0.0078(9) 0.0140(9)
C1_7 0.0349(12) 0.0334(11) 0.0449(13) 0.0138(10) 0.0102(10) 0.0163(9)
C2_7 0.0400(13) 0.0408(13) 0.0562(16) 0.0237(12) 0.0084(11) 0.0187(11)
C3_7 0.0505(16) 0.0386(14) 0.084(2) 0.0321(15) 0.0117(15) 0.0153(12)
C4_7 0.068(2) 0.0335(14) 0.078(2) 0.0107(14) 0.0179(17) 0.0231(14)
C5_7 0.0571(17) 0.0408(14) 0.0648(18) 0.0071(13) 0.0202(14) 0.0258(13)
C6_7 0.0400(13) 0.0341(12) 0.0500(14) 0.0082(11) 0.0128(11) 0.0183(10)
C7_7 0.0460(14) 0.0519(15) 0.0609(17) 0.0369(14) 0.0153(13) 0.0187(12)
C8_7 0.0446(15) 0.073(2) 0.086(2) 0.055(2) 0.0214(16) 0.0204(15)
C9_7 0.0611(19) 0.075(2) 0.081(2) 0.057(2) 0.0203(17) 0.0269(17)
C10_7 0.0433(14) 0.0416(13) 0.0559(16) 0.0056(12) 0.0256(12) 0.0155(11)
C11_7 0.0626(19) 0.0586(18) 0.0555(17) 0.0156(14) 0.0323(15) 0.0173(15)
C12_7 0.0529(18) 0.071(2) 0.081(2) 0.0101(18) 0.0384(17) 0.0241(16)
C1_8 0.0362(11) 0.0237(9) 0.0192(9) 0.0029(8) 0.0033(8) 0.0049(8)
C2_8 0.0384(12) 0.0321(11) 0.0195(9) 0.0048(8) 0.0038(8) 0.0006(9)
C3_8 0.0465(13) 0.0402(12) 0.0186(9) 0.0028(9) 0.0088(9) 0.0064(10)
C4_8 0.0535(14) 0.0310(11) 0.0226(10) 0.0004(9) 0.0095(10) 0.0085(10)
C5_8 0.0423(12) 0.0247(10) 0.0270(10) 0.0027(8) 0.0074(9) 0.0031(9)
C6_8 0.0319(10) 0.0270(10) 0.0230(9) 0.0047(8) 0.0048(8) 0.0050(8)
C7_8 0.0500(14) 0.0402(13) 0.0223(10) 0.0072(9) 0.0099(10) -0.0050(11)
C8_8 0.0700(19) 0.0514(16) 0.0299(12) 0.0159(12) 0.0148(12) -0.0044(14)
C9_8 0.0523(16) 0.0628(18) 0.0323(13) 0.0080(12) 0.0182(12) -0.0009(13)
C10_8 0.0368(11) 0.0268(10) 0.0320(11) 0.0054(9) 0.0127(9) 0.0056(9)
C11_8 0.0439(13) 0.0454(13) 0.0342(12) 0.0160(10) 0.0178(10) 0.0095(11)
C12_8 0.0362(13) 0.0446(14) 0.0504(15) 0.0157(12) 0.0166(11) 0.0083(11)
C1_9 0.0212(9) 0.0262(9) 0.0240(9) 0.0081(8) 0.0079(7) 0.0095(7)
C2_9 0.0232(9) 0.0256(9) 0.0316(10) 0.0109(8) 0.0095(8) 0.0101(8)
C3_9 0.0321(10) 0.0356(11) 0.0326(11) 0.0174(9) 0.0150(9) 0.0151(9)
C4_9 0.0396(12) 0.0410(12) 0.0253(10) 0.0135(9) 0.0107(9) 0.0204(10)
C5_9 0.0286(10) 0.0329(10) 0.0265(10) 0.0062(8) 0.0037(8) 0.0142(9)
C6_9 0.0220(9) 0.0254(9) 0.0288(10) 0.0066(8) 0.0068(8) 0.0103(8)
C7_9 0.0222(9) 0.0276(10) 0.0330(10) 0.0121(8) 0.0093(8) 0.0047(8)
C8_9 0.0251(10) 0.0370(12) 0.0546(14) 0.0198(11) 0.0150(10) 0.0112(9)
C9_9 0.0329(11) 0.0304(11) 0.0454(13) 0.0182(10) 0.0158(10) 0.0077(9)
C10_9 0.0199(9) 0.0254(9) 0.0281(10) 0.0049(8) 0.0051(8) 0.0053(7)
C11_9 0.0267(10) 0.0254(10) 0.0334(11) 0.0044(8) 0.0064(8) 0.0065(8)
C12_9 0.0204(9) 0.0333(11) 0.0390(12) 0.0062(9) 0.0067(8) 0.0074(8)
C1_10 0.0197(8) 0.0226(9) 0.0227(9) 0.0055(7) 0.0070(7) 0.0072(7)
C2_10 0.0194(8) 0.0219(9) 0.0233(9) 0.0049(7) 0.0056(7) 0.0070(7)
C3_10 0.0281(10) 0.0250(9) 0.0231(9) 0.0036(8) 0.0062(8) 0.0051(8)
C4_10 0.0363(11) 0.0333(11) 0.0253(10) 0.0094(8) 0.0142(9) 0.0104(9)
C5_10 0.0271(10) 0.0280(10) 0.0321(10) 0.0100(8) 0.0134(8) 0.0062(8)
C6_10 0.0195(8) 0.0239(9) 0.0275(9) 0.0068(8) 0.0071(7) 0.0076(7)
C7_10 0.0198(9) 0.0224(9) 0.0239(9) 0.0038(7) 0.0056(7) 0.0050(7)
C8_10 0.0199(9) 0.0267(10) 0.0457(12) 0.0097(9) 0.0051(9) 0.0061(8)
C9_10 0.0298(10) 0.0223(9) 0.0352(11) 0.0032(8) 0.0131(9) 0.0047(8)
C10_10 0.0175(8) 0.0254(9) 0.0303(10) 0.0059(8) 0.0080(7) 0.0045(7)
C11_10 0.0245(9) 0.0251(9) 0.0374(11) 0.0067(8) 0.0123(8) 0.0055(8)
C12_10 0.0180(9) 0.0327(10) 0.0402(12) 0.0082(9) 0.0097(8) 0.0066(8)
C1_11 0.0511(16) 0.0495(16) 0.070(2) 0.0257(15) 0.0265(15) 0.0142(13)
C2_11 0.0458(15) 0.0574(17) 0.0665(18) 0.0332(15) 0.0285(14) 0.0186(13)
C3_11 0.0444(15) 0.0523(16) 0.0587(17) 0.0257(14) 0.0071(13) 0.0074(12)
C4_11 0.073(2) 0.0506(17) 0.0540(18) 0.0052(14) 0.0068(16) 0.0254(16)
C5_11 0.0522(17) 0.081(2) 0.0474(16) 0.0129(16) 0.0191(14) 0.0226(16)
C6_11 0.0427(14) 0.0628(18) 0.0603(17) 0.0291(15) 0.0230(13) 0.0142(13)
C1_12 0.0620(18) 0.0604(17) 0.0447(15) 0.0242(13) 0.0235(13) 0.0250(14)
C3_12 0.0622(18) 0.0554(16) 0.0374(13) 0.0182(12) 0.0118(12) 0.0221(14)
C2_12 0.0708(19) 0.0593(17) 0.0358(13) 0.0222(13) 0.0223(13) 0.0310(15)

loop_
_atom_type_symbol
_atom_type_description
_atom_type_scat_dispersion_real
_atom_type_scat_dispersion_imag
_atom_type_scat_source
C C 0.0181 0.0091 'International Tables Vol C Tables 4.2.6.8 and 6.1.1.4'
H H 0.0000 0.0000 'International Tables Vol C Tables 4.2.6.8 and 6.1.1.4'
N N 0.0311 0.0180 'International Tables Vol C Tables 4.2.6.8 and 6.1.1.4'
Cl Cl 0.3639 0.7018 'International Tables Vol C Tables 4.2.6.8 and 6.1.1.4'
V V 0.0687 2.1097 'International Tables Vol C Tables 4.2.6.8 and 6.1.1.4'

loop_
_geom_angle_atom_site_label_1
_geom_angle_atom_site_label_2
_geom_angle_atom_site_label_3
_geom_angle
_geom_angle_site_symmetry_1
_geom_angle_site_symmetry_3
_geom_angle_publ_flag
Cl3_1 V1_1 Cl2_1 110.12(3) . . ?
Cl3_1 V1_1 Cl1_1 110.68(2) . . ?
Cl2_1 V1_1 Cl1_1 139.19(3) . . ?
Cl3_1 V1_1 C1_3 99.15(5) . . ?
Cl2_1 V1_1 C1_3 82.67(5) . . ?
Cl1_1 V1_1 C1_3 90.38(5) . . ?
Cl3_1 V1_1 C1_4 99.74(6) . . ?
Cl2_1 V1_1 C1_4 90.87(5) . . ?
Cl1_1 V1_1 C1_4 82.93(5) . . ?
C1_3 V1_1 C1_4 161.11(8) . . ?
Cl1_2 V1_2 Cl2_2 112.12(2) . . ?
Cl1_2 V1_2 C1_5 98.27(5) . . ?
Cl2_2 V1_2 C1_5 81.07(5) . . ?
Cl1_2 V1_2 Cl3_2 112.57(2) . . ?
Cl2_2 V1_2 Cl3_2 135.30(2) . . ?
C1_5 V1_2 Cl3_2 92.35(5) . . ?
Cl1_2 V1_2 C1_6 99.43(5) . . ?
Cl2_2 V1_2 C1_6 91.38(5) . . ?
C1_5 V1_2 C1_6 162.27(7) . . ?
Cl3_2 V1_2 C1_6 81.73(5) . . ?
N1_4 C1_3 C2_3 106.10(18) . . ?
N1_4 C1_3 V1_1 132.79(16) . . ?
C2_3 C1_3 V1_1 120.50(14) . . ?
C5_3 C2_3 C3_3 110.23(19) . . ?
C5_3 C2_3 C6_3 108.04(19) . . ?
C3_3 C2_3 C6_3 111.4(2) . . ?
C5_3 C2_3 C1_3 115.22(19) . . ?
C3_3 C2_3 C1_3 104.05(18) . . ?
C6_3 C2_3 C1_3 107.85(18) . . ?
C4_3 C3_3 C2_3 105.88(18) . . ?
C4_3 C3_3 H3A_3 110.6 . . ?
C2_3 C3_3 H3A_3 110.6 . . ?
C4_3 C3_3 H3AB_3 110.6 . . ?
C2_3 C3_3 H3AB_3 110.6 . . ?
H3A_3 C3_3 H3AB_3 108.7 . . ?
C7_3 C4_3 C3_3 112.1(2) . . ?
C7_3 C4_3 C8_3 108.1(2) . . ?
C3_3 C4_3 C8_3 113.6(2) . . ?
C7_3 C4_3 N1_4 111.3(2) . . ?
C3_3 C4_3 N1_4 99.91(17) . . ?
C8_3 C4_3 N1_4 111.75(18) . . ?
C2_3 C5_3 H5A_3 109.5 . . ?
C2_3 C5_3 H5B_3 109.5 . . ?
H5A_3 C5_3 H5B_3 109.5 . . ?
C2_3 C5_3 H5C_3 109.5 . . ?
H5A_3 C5_3 H5C_3 109.5 . . ?
H5B_3 C5_3 H5C_3 109.5 . . ?
C2_3 C6_3 H6A_3 109.5 . . ?
C2_3 C6_3 H6B_3 109.5 . . ?
H6A_3 C6_3 H6B_3 109.5 . . ?
C2_3 C6_3 H6C_3 109.5 . . ?
H6A_3 C6_3 H6C_3 109.5 . . ?
H6B_3 C6_3 H6C_3 109.5 . . ?
C4_3 C7_3 H7A_3 109.5 . . ?
C4_3 C7_3 H7B_3 109.5 . . ?
H7A_3 C7_3 H7B_3 109.5 . . ?
C4_3 C7_3 H7C_3 109.5 . . ?
H7A_3 C7_3 H7C_3 109.5 . . ?
H7B_3 C7_3 H7C_3 109.5 . . ?
C4_3 C8_3 H8A_3 109.5 . . ?
C4_3 C8_3 H8B_3 109.5 . . ?
H8A_3 C8_3 H8B_3 109.5 . . ?
C4_3 C8_3 H8C_3 109.5 . . ?
H8A_3 C8_3 H8C_3 109.5 . . ?
H8B_3 C8_3 H8C_3 109.5 . . ?
N2_4 C1_4 C2_4 106.01(19) . . ?
N2_4 C1_4 V1_1 132.36(16) . . ?
C2_4 C1_4 V1_1 120.96(14) . . ?
C1_3 N1_4 C1_8 125.35(19) . . ?
C1_3 N1_4 C4_3 116.49(18) . . ?
C1_8 N1_4 C4_3 117.99(17) . . ?
C5_4 C2_4 C3_4 111.15(18) . . ?
C5_4 C2_4 C6_4 107.44(19) . . ?
C3_4 C2_4 C6_4 110.92(19) . . ?
C5_4 C2_4 C1_4 114.79(18) . . ?
C3_4 C2_4 C1_4 104.46(18) . . ?
C6_4 C2_4 C1_4 108.06(18) . . ?
C1_4 N2_4 C1_7 124.44(19) . . ?
C1_4 N2_4 C4_4 116.63(19) . . ?
C1_7 N2_4 C4_4 118.63(18) . . ?
C4_4 C3_4 C2_4 106.37(19) . . ?
C4_4 C3_4 H3A_4 110.5 . . ?
C2_4 C3_4 H3A_4 110.5 . . ?
C4_4 C3_4 H3AB_4 110.5 . . ?
C2_4 C3_4 H3AB_4 110.5 . . ?
H3A_4 C3_4 H3AB_4 108.6 . . ?
C7_4 C4_4 C3_4 111.9(2) . . ?
C7_4 C4_4 C8_4 108.1(2) . . ?
C3_4 C4_4 C8_4 113.7(2) . . ?
C7_4 C4_4 N2_4 111.8(2) . . ?
C3_4 C4_4 N2_4 100.02(18) . . ?
C8_4 C4_4 N2_4 111.3(2) . . ?
C2_4 C5_4 H5A_4 109.5 . . ?
C2_4 C5_4 H5B_4 109.5 . . ?
H5A_4 C5_4 H5B_4 109.5 . . ?
C2_4 C5_4 H5C_4 109.5 . . ?
H5A_4 C5_4 H5C_4 109.5 . . ?
H5B_4 C5_4 H5C_4 109.5 . . ?
C2_4 C6_4 H6A_4 109.5 . . ?
C2_4 C6_4 H6B_4 109.5 . . ?
H6A_4 C6_4 H6B_4 109.5 . . ?
C2_4 C6_4 H6C_4 109.5 . . ?
H6A_4 C6_4 H6C_4 109.5 . . ?
H6B_4 C6_4 H6C_4 109.5 . . ?
C4_4 C7_4 H7A_4 109.5 . . ?
C4_4 C7_4 H7B_4 109.5 . . ?
H7A_4 C7_4 H7B_4 109.5 . . ?
C4_4 C7_4 H7C_4 109.5 . . ?
H7A_4 C7_4 H7C_4 109.5 . . ?
H7B_4 C7_4 H7C_4 109.5 . . ?
C4_4 C8_4 H8A_4 109.5 . . ?
C4_4 C8_4 H8B_4 109.5 . . ?
H8A_4 C8_4 H8B_4 109.5 . . ?
C4_4 C8_4 H8C_4 109.5 . . ?
H8A_4 C8_4 H8C_4 109.5 . . ?
H8B_4 C8_4 H8C_4 109.5 . . ?
N1_5 C1_5 C2_5 106.39(16) . . ?
N1_5 C1_5 V1_2 132.35(14) . . ?
C2_5 C1_5 V1_2 120.06(13) . . ?
C1_5 N1_5 C1_9 124.97(16) . . ?
C1_5 N1_5 C4_5 116.63(16) . . ?
C1_9 N1_5 C4_5 118.00(15) . . ?
C6_5 C2_5 C3_5 110.75(17) . . ?
C6_5 C2_5 C1_5 115.44(17) . . ?
C3_5 C2_5 C1_5 104.37(16) . . ?
C6_5 C2_5 C5_5 108.14(18) . . ?
C3_5 C2_5 C5_5 111.44(17) . . ?
C1_5 C2_5 C5_5 106.65(16) . . ?
C4_5 C3_5 C2_5 106.81(16) . . ?
C4_5 C3_5 H3A_5 110.4 . . ?
C2_5 C3_5 H3A_5 110.4 . . ?
C4_5 C3_5 H3AB_5 110.4 . . ?
C2_5 C3_5 H3AB_5 110.4 . . ?
H3A_5 C3_5 H3AB_5 108.6 . . ?
C3_5 C4_5 C8_5 111.86(17) . . ?
C3_5 C4_5 C7_5 114.02(18) . . ?
C8_5 C4_5 C7_5 107.71(18) . . ?
C3_5 C4_5 N1_5 100.15(15) . . ?
C8_5 C4_5 N1_5 111.29(16) . . ?
C7_5 C4_5 N1_5 111.78(16) . . ?
C2_5 C5_5 H5A_5 109.5 . . ?
C2_5 C5_5 H5B_5 109.5 . . ?
H5A_5 C5_5 H5B_5 109.5 . . ?
C2_5 C5_5 H5C_5 109.5 . . ?
H5A_5 C5_5 H5C_5 109.5 . . ?
H5B_5 C5_5 H5C_5 109.5 . . ?
C2_5 C6_5 H6A_5 109.5 . . ?
C2_5 C6_5 H6B_5 109.5 . . ?
H6A_5 C6_5 H6B_5 109.5 . . ?
C2_5 C6_5 H6C_5 109.5 . . ?
H6A_5 C6_5 H6C_5 109.5 . . ?
H6B_5 C6_5 H6C_5 109.5 . . ?
C4_5 C7_5 H7A_5 109.5 . . ?
C4_5 C7_5 H7B_5 109.5 . . ?
H7A_5 C7_5 H7B_5 109.5 . . ?
C4_5 C7_5 H7C_5 109.5 . . ?
H7A_5 C7_5 H7C_5 109.5 . . ?
H7B_5 C7_5 H7C_5 109.5 . . ?
C4_5 C8_5 H8A_5 109.5 . . ?
C4_5 C8_5 H8B_5 109.5 . . ?
H8A_5 C8_5 H8B_5 109.5 . . ?
C4_5 C8_5 H8C_5 109.5 . . ?
H8A_5 C8_5 H8C_5 109.5 . . ?
H8B_5 C8_5 H8C_5 109.5 . . ?
N1_6 C1_6 C2_6 106.75(17) . . ?
N1_6 C1_6 V1_2 131.51(14) . . ?
C2_6 C1_6 V1_2 120.79(13) . . ?
C1_6 N1_6 C1_10 125.07(16) . . ?
C1_6 N1_6 C4_6 116.55(16) . . ?
C1_10 N1_6 C4_6 118.18(15) . . ?
C6_6 C2_6 C3_6 111.12(17) . . ?
C6_6 C2_6 C1_6 115.64(17) . . ?
C3_6 C2_6 C1_6 103.61(16) . . ?
C6_6 C2_6 C5_6 107.65(17) . . ?
C3_6 C2_6 C5_6 111.29(18) . . ?
C1_6 C2_6 C5_6 107.50(16) . . ?
C4_6 C3_6 C2_6 106.68(16) . . ?
C4_6 C3_6 H3A_6 110.4 . . ?
C2_6 C3_6 H3A_6 110.4 . . ?
C4_6 C3_6 H3AB_6 110.4 . . ?
C2_6 C3_6 H3AB_6 110.4 . . ?
H3A_6 C3_6 H3AB_6 108.6 . . ?
C8_6 C4_6 C3_6 111.81(18) . . ?
C8_6 C4_6 C7_6 107.81(18) . . ?
C3_6 C4_6 C7_6 114.34(18) . . ?
C8_6 C4_6 N1_6 110.83(16) . . ?
C3_6 C4_6 N1_6 99.74(15) . . ?
C7_6 C4_6 N1_6 112.22(16) . . ?
C2_6 C5_6 H5A_6 109.5 . . ?
C2_6 C5_6 H5B_6 109.5 . . ?
H5A_6 C5_6 H5B_6 109.5 . . ?
C2_6 C5_6 H5C_6 109.5 . . ?
H5A_6 C5_6 H5C_6 109.5 . . ?
H5B_6 C5_6 H5C_6 109.5 . . ?
C2_6 C6_6 H6A_6 109.5 . . ?
C2_6 C6_6 H6B_6 109.5 . . ?
H6A_6 C6_6 H6B_6 109.5 . . ?
C2_6 C6_6 H6C_6 109.5 . . ?
H6A_6 C6_6 H6C_6 109.5 . . ?
H6B_6 C6_6 H6C_6 109.5 . . ?
C4_6 C7_6 H7A_6 109.5 . . ?
C4_6 C7_6 H7B_6 109.5 . . ?
H7A_6 C7_6 H7B_6 109.5 . . ?
C4_6 C7_6 H7C_6 109.5 . . ?
H7A_6 C7_6 H7C_6 109.5 . . ?
H7B_6 C7_6 H7C_6 109.5 . . ?
C4_6 C8_6 H8A_6 109.5 . . ?
C4_6 C8_6 H8B_6 109.5 . . ?
H8A_6 C8_6 H8B_6 109.5 . . ?
C4_6 C8_6 H8C_6 109.5 . . ?
H8A_6 C8_6 H8C_6 109.5 . . ?
H8B_6 C8_6 H8C_6 109.5 . . ?
C6_7 C1_7 C2_7 121.8(2) . . ?
C6_7 C1_7 N2_4 117.6(2) . . ?
C2_7 C1_7 N2_4 120.5(2) . . ?
C3_7 C2_7 C1_7 116.7(3) . . ?
C3_7 C2_7 C7_7 117.8(3) . . ?
C1_7 C2_7 C7_7 125.3(2) . . ?
C4_7 C3_7 C2_7 122.5(3) . . ?
C4_7 C3_7 H3_7 118.7 . . ?
C2_7 C3_7 H3_7 118.7 . . ?
C5_7 C4_7 C3_7 119.7(3) . . ?
C5_7 C4_7 H4_7 120.1 . . ?
C3_7 C4_7 H4_7 120.1 . . ?
C4_7 C5_7 C6_7 121.6(3) . . ?
C4_7 C5_7 H5_7 119.2 . . ?
C6_7 C5_7 H5_7 119.2 . . ?
C5_7 C6_7 C1_7 117.6(3) . . ?
C5_7 C6_7 C10_7 116.9(3) . . ?
C1_7 C6_7 C10_7 125.3(2) . . ?
C2_7 C7_7 C8_7 110.3(3) . . ?
C2_7 C7_7 C9_7 112.8(2) . . ?
C8_7 C7_7 C9_7 108.2(2) . . ?
C2_7 C7_7 H7_7 108.5 . . ?
C8_7 C7_7 H7_7 108.5 . . ?
C9_7 C7_7 H7_7 108.5 . . ?
C7_7 C8_7 H8A_7 109.5 . . ?
C7_7 C8_7 H8B_7 109.5 . . ?
H8A_7 C8_7 H8B_7 109.5 . . ?
C7_7 C8_7 H8C_7 109.5 . . ?
H8A_7 C8_7 H8C_7 109.5 . . ?
H8B_7 C8_7 H8C_7 109.5 . . ?
C7_7 C9_7 H9A_7 109.5 . . ?
C7_7 C9_7 H9B_7 109.5 . . ?
H9A_7 C9_7 H9B_7 109.5 . . ?
C7_7 C9_7 H9C_7 109.5 . . ?
H9A_7 C9_7 H9C_7 109.5 . . ?
H9B_7 C9_7 H9C_7 109.5 . . ?
C6_7 C10_7 C11_7 110.1(2) . . ?
C6_7 C10_7 C12_7 113.0(3) . . ?
C11_7 C10_7 C12_7 109.8(3) . . ?
C6_7 C10_7 H10_7 107.9 . . ?
C11_7 C10_7 H10_7 107.9 . . ?
C12_7 C10_7 H10_7 107.9 . . ?
C10_7 C11_7 H11A_7 109.5 . . ?
C10_7 C11_7 H11B_7 109.5 . . ?
H11A_7 C11_7 H11B_7 109.5 . . ?
C10_7 C11_7 H11C_7 109.5 . . ?
H11A_7 C11_7 H11C_7 109.5 . . ?
H11B_7 C11_7 H11C_7 109.5 . . ?
C10_7 C12_7 H12A_7 109.5 . . ?
C10_7 C12_7 H12B_7 109.5 . . ?
H12A_7 C12_7 H12B_7 109.5 . . ?
C10_7 C12_7 H12C_7 109.5 . . ?
H12A_7 C12_7 H12C_7 109.5 . . ?
H12B_7 C12_7 H12C_7 109.5 . . ?
C2_8 C1_8 C6_8 121.77(19) . . ?
C2_8 C1_8 N1_4 120.31(19) . . ?
C6_8 C1_8 N1_4 117.88(19) . . ?
C3_8 C2_8 C1_8 117.6(2) . . ?
C3_8 C2_8 C7_8 117.2(2) . . ?
C1_8 C2_8 C7_8 125.0(2) . . ?
C4_8 C3_8 C2_8 121.9(2) . . ?
C4_8 C3_8 H3_8 119.0 . . ?
C2_8 C3_8 H3_8 119.0 . . ?
C3_8 C4_8 C5_8 119.6(2) . . ?
C3_8 C4_8 H4_8 120.2 . . ?
C5_8 C4_8 H4_8 120.2 . . ?
C4_8 C5_8 C6_8 121.3(2) . . ?
C4_8 C5_8 H5_8 119.4 . . ?
C6_8 C5_8 H5_8 119.4 . . ?
C5_8 C6_8 C1_8 117.9(2) . . ?
C5_8 C6_8 C10_8 117.21(19) . . ?
C1_8 C6_8 C10_8 124.80(19) . . ?
C9_8 C7_8 C2_8 110.2(2) . . ?
C9_8 C7_8 C8_8 109.1(2) . . ?
C2_8 C7_8 C8_8 112.6(2) . . ?
C9_8 C7_8 H7_8 108.3 . . ?
C2_8 C7_8 H7_8 108.3 . . ?
C8_8 C7_8 H7_8 108.3 . . ?
C7_8 C8_8 H8A_8 109.5 . . ?
C7_8 C8_8 H8B_8 109.5 . . ?
H8A_8 C8_8 H8B_8 109.5 . . ?
C7_8 C8_8 H8C_8 109.5 . . ?
H8A_8 C8_8 H8C_8 109.5 . . ?
H8B_8 C8_8 H8C_8 109.5 . . ?
C7_8 C9_8 H9A_8 109.5 . . ?
C7_8 C9_8 H9B_8 109.5 . . ?
H9A_8 C9_8 H9B_8 109.5 . . ?
C7_8 C9_8 H9C_8 109.5 . . ?
H9A_8 C9_8 H9C_8 109.5 . . ?
H9B_8 C9_8 H9C_8 109.5 . . ?
C6_8 C10_8 C11_8 110.55(19) . . ?
C6_8 C10_8 C12_8 112.53(19) . . ?
C11_8 C10_8 C12_8 109.6(2) . . ?
C6_8 C10_8 H10_8 108.0 . . ?
C11_8 C10_8 H10_8 108.0 . . ?
C12_8 C10_8 H10_8 108.0 . . ?
C10_8 C11_8 H11A_8 109.5 . . ?
C10_8 C11_8 H11B_8 109.5 . . ?
H11A_8 C11_8 H11B_8 109.5 . . ?
C10_8 C11_8 H11C_8 109.5 . . ?
H11A_8 C11_8 H11C_8 109.5 . . ?
H11B_8 C11_8 H11C_8 109.5 . . ?
C10_8 C12_8 H12A_8 109.5 . . ?
C10_8 C12_8 H12B_8 109.5 . . ?
H12A_8 C12_8 H12B_8 109.5 . . ?
C10_8 C12_8 H12C_8 109.5 . . ?
H12A_8 C12_8 H12C_8 109.5 . . ?
H12B_8 C12_8 H12C_8 109.5 . . ?
C6_9 C1_9 C2_9 121.38(18) . . ?
C6_9 C1_9 N1_5 121.02(17) . . ?
C2_9 C1_9 N1_5 117.54(17) . . ?
C3_9 C2_9 C1_9 117.89(19) . . ?
C3_9 C2_9 C7_9 117.19(18) . . ?
C1_9 C2_9 C7_9 124.79(18) . . ?
C4_9 C3_9 C2_9 121.5(2) . . ?
C4_9 C3_9 H3_9 119.2 . . ?
C2_9 C3_9 H3_9 119.2 . . ?
C5_9 C4_9 C3_9 119.7(2) . . ?
C5_9 C4_9 H4_9 120.1 . . ?
C3_9 C4_9 H4_9 120.1 . . ?
C4_9 C5_9 C6_9 121.7(2) . . ?
C4_9 C5_9 H5_9 119.2 . . ?
C6_9 C5_9 H5_9 119.2 . . ?
C5_9 C6_9 C1_9 117.78(19) . . ?
C5_9 C6_9 C10_9 117.24(18) . . ?
C1_9 C6_9 C10_9 124.74(18) . . ?
C2_9 C7_9 C8_9 110.23(18) . . ?
C2_9 C7_9 C9_9 112.34(17) . . ?
C8_9 C7_9 C9_9 109.66(17) . . ?
C2_9 C7_9 H7_9 108.2 . . ?
C8_9 C7_9 H7_9 108.2 . . ?
C9_9 C7_9 H7_9 108.2 . . ?
C7_9 C8_9 H8A_9 109.5 . . ?
C7_9 C8_9 H8B_9 109.5 . . ?
H8A_9 C8_9 H8B_9 109.5 . . ?
C7_9 C8_9 H8C_9 109.5 . . ?
H8A_9 C8_9 H8C_9 109.5 . . ?
H8B_9 C8_9 H8C_9 109.5 . . ?
C7_9 C9_9 H9A_9 109.5 . . ?
C7_9 C9_9 H9B_9 109.5 . . ?
H9A_9 C9_9 H9B_9 109.5 . . ?
C7_9 C9_9 H9C_9 109.5 . . ?
H9A_9 C9_9 H9C_9 109.5 . . ?
H9B_9 C9_9 H9C_9 109.5 . . ?
C6_9 C10_9 C11_9 109.81(17) . . ?
C6_9 C10_9 C12_9 112.71(17) . . ?
C11_9 C10_9 C12_9 108.55(17) . . ?
C6_9 C10_9 H10_9 108.6 . . ?
C11_9 C10_9 H10_9 108.6 . . ?
C12_9 C10_9 H10_9 108.6 . . ?
C10_9 C11_9 H11A_9 109.5 . . ?
C10_9 C11_9 H11B_9 109.5 . . ?
H11A_9 C11_9 H11B_9 109.5 . . ?
C10_9 C11_9 H11C_9 109.5 . . ?
H11A_9 C11_9 H11C_9 109.5 . . ?
H11B_9 C11_9 H11C_9 109.5 . . ?
C10_9 C12_9 H12A_9 109.5 . . ?
C10_9 C12_9 H12B_9 109.5 . . ?
H12A_9 C12_9 H12B_9 109.5 . . ?
C10_9 C12_9 H12C_9 109.5 . . ?
H12A_9 C12_9 H12C_9 109.5 . . ?
H12B_9 C12_9 H12C_9 109.5 . . ?
C6_10 C1_10 C2_10 122.04(17) . . ?
C6_10 C1_10 N1_6 120.52(17) . . ?
C2_10 C1_10 N1_6 117.43(16) . . ?
C3_10 C2_10 C1_10 117.61(18) . . ?
C3_10 C2_10 C7_10 117.79(17) . . ?
C1_10 C2_10 C7_10 124.54(17) . . ?
C4_10 C3_10 C2_10 121.43(19) . . ?
C4_10 C3_10 H3_10 119.3 . . ?
C2_10 C3_10 H3_10 119.3 . . ?
C3_10 C4_10 C5_10 119.94(19) . . ?
C3_10 C4_10 H4_10 120.0 . . ?
C5_10 C4_10 H4_10 120.0 . . ?
C4_10 C5_10 C6_10 121.60(19) . . ?
C4_10 C5_10 H5_10 119.2 . . ?
C6_10 C5_10 H5_10 119.2 . . ?
C5_10 C6_10 C1_10 117.35(18) . . ?
C5_10 C6_10 C10_10 116.99(17) . . ?
C1_10 C6_10 C10_10 125.52(18) . . ?
C2_10 C7_10 C8_10 111.15(16) . . ?
C2_10 C7_10 C9_10 112.53(16) . . ?
C8_10 C7_10 C9_10 110.66(17) . . ?
C2_10 C7_10 H7_10 107.4 . . ?
C8_10 C7_10 H7_10 107.4 . . ?
C9_10 C7_10 H7_10 107.4 . . ?
C7_10 C8_10 H8A_10 109.5 . . ?
C7_10 C8_10 H8B_10 109.5 . . ?
H8A_10 C8_10 H8B_10 109.5 . . ?
C7_10 C8_10 H8C_10 109.5 . . ?
H8A_10 C8_10 H8C_10 109.5 . . ?
H8B_10 C8_10 H8C_10 109.5 . . ?
C7_10 C9_10 H9A_10 109.5 . . ?
C7_10 C9_10 H9B_10 109.5 . . ?
H9A_10 C9_10 H9B_10 109.5 . . ?
C7_10 C9_10 H9C_10 109.5 . . ?
H9A_10 C9_10 H9C_10 109.5 . . ?
H9B_10 C9_10 H9C_10 109.5 . . ?
C6_10 C10_10 C11_10 110.13(17) . . ?
C6_10 C10_10 C12_10 112.56(17) . . ?
C11_10 C10_10 C12_10 108.57(16) . . ?
C6_10 C10_10 H10_10 108.5 . . ?
C11_10 C10_10 H10_10 108.5 . . ?
C12_10 C10_10 H10_10 108.5 . . ?
C10_10 C11_10 H11A_10 109.5 . . ?
C10_10 C11_10 H11B_10 109.5 . . ?
H11A_10 C11_10 H11B_10 109.5 . . ?
C10_10 C11_10 H11C_10 109.5 . . ?
H11A_10 C11_10 H11C_10 109.5 . . ?
H11B_10 C11_10 H11C_10 109.5 . . ?
C10_10 C12_10 H12A_10 109.5 . . ?
C10_10 C12_10 H12B_10 109.5 . . ?
H12A_10 C12_10 H12B_10 109.5 . . ?
C10_10 C12_10 H12C_10 109.5 . . ?
H12A_10 C12_10 H12C_10 109.5 . . ?
H12B_10 C12_10 H12C_10 109.5 . . ?
C6_11 C1_11 C2_11 121.2(3) . . ?
C6_11 C1_11 H1_11 119.4 . . ?
C2_11 C1_11 H1_11 119.4 . . ?
C3_11 C2_11 C1_11 120.2(3) . . ?
C3_11 C2_11 H2_11 119.9 . . ?
C1_11 C2_11 H2_11 119.9 . . ?
C2_11 C3_11 C4_11 119.1(3) . . ?
C2_11 C3_11 H3_11 120.4 . . ?
C4_11 C3_11 H3_11 120.4 . . ?
C3_11 C4_11 C5_11 119.0(3) . . ?
C3_11 C4_11 H4_11 120.5 . . ?
C5_11 C4_11 H4_11 120.5 . . ?
C6_11 C5_11 C4_11 120.5(3) . . ?
C6_11 C5_11 H5_11 119.8 . . ?
C4_11 C5_11 H5_11 119.8 . . ?
C1_11 C6_11 C5_11 119.9(3) . . ?
C1_11 C6_11 H6_11 120.1 . . ?
C5_11 C6_11 H6_11 120.1 . . ?
C2_12 C1_12 C3_12 120.1(3) . 2_767 ?
C2_12 C1_12 H1_12 120.0 . . ?
C3_12 C1_12 H1_12 120.0 2_767 . ?
C2_12 C3_12 C1_12 120.2(3) . 2_767 ?
C2_12 C3_12 H3_12 119.9 . . ?
C1_12 C3_12 H3_12 119.9 2_767 . ?
C3_12 C2_12 C1_12 119.8(3) . . ?
C3_12 C2_12 H2_12 120.1 . . ?
C1_12 C2_12 H2_12 120.1 . . ?

loop_
_geom_bond_atom_site_label_1
_geom_bond_atom_site_label_2
_geom_bond_distance
_geom_bond_site_symmetry_2
_geom_bond_publ_flag
V1_1 Cl3_1 2.1990(6) . ?
V1_1 Cl2_1 2.2684(6) . ?
V1_1 Cl1_1 2.2820(6) . ?
V1_1 C1_3 2.287(2) . ?
V1_1 C1_4 2.293(2) . ?
V1_2 Cl1_2 2.2222(5) . ?
V1_2 Cl2_2 2.2671(5) . ?
V1_2 C1_5 2.280(2) . ?
V1_2 Cl3_2 2.2873(5) . ?
V1_2 C1_6 2.290(2) . ?
C1_3 N1_4 1.313(3) . ?
C1_3 C2_3 1.549(3) . ?
C2_3 C5_3 1.529(3) . ?
C2_3 C3_3 1.535(3) . ?
C2_3 C6_3 1.536(3) . ?
C3_3 C4_3 1.520(3) . ?
C3_3 H3A_3 0.9700 . ?
C3_3 H3AB_3 0.9700 . ?
C4_3 C7_3 1.517(4) . ?
C4_3 C8_3 1.526(4) . ?
C4_3 N1_4 1.547(3) . ?
C5_3 H5A_3 0.9600 . ?
C5_3 H5B_3 0.9600 . ?
C5_3 H5C_3 0.9600 . ?
C6_3 H6A_3 0.9600 . ?
C6_3 H6B_3 0.9600 . ?
C6_3 H6C_3 0.9600 . ?
C7_3 H7A_3 0.9600 . ?
C7_3 H7B_3 0.9600 . ?
C7_3 H7C_3 0.9600 . ?
C8_3 H8A_3 0.9600 . ?
C8_3 H8B_3 0.9600 . ?
C8_3 H8C_3 0.9600 . ?
C1_4 N2_4 1.318(3) . ?
C1_4 C2_4 1.548(3) . ?
N1_4 C1_8 1.466(3) . ?
C2_4 C5_4 1.531(3) . ?
C2_4 C3_4 1.532(3) . ?
C2_4 C6_4 1.545(3) . ?
N2_4 C1_7 1.473(3) . ?
N2_4 C4_4 1.547(3) . ?
C3_4 C4_4 1.522(3) . ?
C3_4 H3A_4 0.9700 . ?
C3_4 H3AB_4 0.9700 . ?
C4_4 C7_4 1.517(4) . ?
C4_4 C8_4 1.529(4) . ?
C5_4 H5A_4 0.9600 . ?
C5_4 H5B_4 0.9600 . ?
C5_4 H5C_4 0.9600 . ?
C6_4 H6A_4 0.9600 . ?
C6_4 H6B_4 0.9600 . ?
C6_4 H6C_4 0.9600 . ?
C7_4 H7A_4 0.9600 . ?
C7_4 H7B_4 0.9600 . ?
C7_4 H7C_4 0.9600 . ?
C8_4 H8A_4 0.9600 . ?
C8_4 H8B_4 0.9600 . ?
C8_4 H8C_4 0.9600 . ?
C1_5 N1_5 1.317(3) . ?
C1_5 C2_5 1.542(3) . ?
N1_5 C1_9 1.463(2) . ?
N1_5 C4_5 1.543(2) . ?
C2_5 C6_5 1.528(3) . ?
C2_5 C3_5 1.533(3) . ?
C2_5 C5_5 1.553(3) . ?
C3_5 C4_5 1.522(3) . ?
C3_5 H3A_5 0.9700 . ?
C3_5 H3AB_5 0.9700 . ?
C4_5 C8_5 1.524(3) . ?
C4_5 C7_5 1.526(3) . ?
C5_5 H5A_5 0.9600 . ?
C5_5 H5B_5 0.9600 . ?
C5_5 H5C_5 0.9600 . ?
C6_5 H6A_5 0.9600 . ?
C6_5 H6B_5 0.9600 . ?
C6_5 H6C_5 0.9600 . ?
C7_5 H7A_5 0.9600 . ?
C7_5 H7B_5 0.9600 . ?
C7_5 H7C_5 0.9600 . ?
C8_5 H8A_5 0.9600 . ?
C8_5 H8B_5 0.9600 . ?
C8_5 H8C_5 0.9600 . ?
C1_6 N1_6 1.314(3) . ?
C1_6 C2_6 1.541(3) . ?
N1_6 C1_10 1.464(2) . ?
N1_6 C4_6 1.545(2) . ?
C2_6 C6_6 1.530(3) . ?
C2_6 C3_6 1.540(3) . ?
C2_6 C5_6 1.547(3) . ?
C3_6 C4_6 1.522(3) . ?
C3_6 H3A_6 0.9700 . ?
C3_6 H3AB_6 0.9700 . ?
C4_6 C8_6 1.521(3) . ?
C4_6 C7_6 1.531(3) . ?
C5_6 H5A_6 0.9600 . ?
C5_6 H5B_6 0.9600 . ?
C5_6 H5C_6 0.9600 . ?
C6_6 H6A_6 0.9600 . ?
C6_6 H6B_6 0.9600 . ?
C6_6 H6C_6 0.9600 . ?
C7_6 H7A_6 0.9600 . ?
C7_6 H7B_6 0.9600 . ?
C7_6 H7C_6 0.9600 . ?
C8_6 H8A_6 0.9600 . ?
C8_6 H8B_6 0.9600 . ?
C8_6 H8C_6 0.9600 . ?
C1_7 C6_7 1.407(4) . ?
C1_7 C2_7 1.408(4) . ?
C2_7 C3_7 1.395(4) . ?
C2_7 C7_7 1.517(4) . ?
C3_7 C4_7 1.370(5) . ?
C3_7 H3_7 0.9300 . ?
C4_7 C5_7 1.365(5) . ?
C4_7 H4_7 0.9300 . ?
C5_7 C6_7 1.396(4) . ?
C5_7 H5_7 0.9300 . ?
C6_7 C10_7 1.516(4) . ?
C7_7 C8_7 1.535(4) . ?
C7_7 C9_7 1.548(4) . ?
C7_7 H7_7 0.9800 . ?
C8_7 H8A_7 0.9600 . ?
C8_7 H8B_7 0.9600 . ?
C8_7 H8C_7 0.9600 . ?
C9_7 H9A_7 0.9600 . ?
C9_7 H9B_7 0.9600 . ?
C9_7 H9C_7 0.9600 . ?
C10_7 C11_7 1.519(5) . ?
C10_7 C12_7 1.543(4) . ?
C10_7 H10_7 0.9800 . ?
C11_7 H11A_7 0.9600 . ?
C11_7 H11B_7 0.9600 . ?
C11_7 H11C_7 0.9600 . ?
C12_7 H12A_7 0.9600 . ?
C12_7 H12B_7 0.9600 . ?
C12_7 H12C_7 0.9600 . ?
C1_8 C2_8 1.397(3) . ?
C1_8 C6_8 1.410(3) . ?
C2_8 C3_8 1.397(3) . ?
C2_8 C7_8 1.531(3) . ?
C3_8 C4_8 1.375(4) . ?
C3_8 H3_8 0.9300 . ?
C4_8 C5_8 1.384(3) . ?
C4_8 H4_8 0.9300 . ?
C5_8 C6_8 1.392(3) . ?
C5_8 H5_8 0.9300 . ?
C6_8 C10_8 1.525(3) . ?
C7_8 C9_8 1.524(4) . ?
C7_8 C8_8 1.543(3) . ?
C7_8 H7_8 0.9800 . ?
C8_8 H8A_8 0.9600 . ?
C8_8 H8B_8 0.9600 . ?
C8_8 H8C_8 0.9600 . ?
C9_8 H9A_8 0.9600 . ?
C9_8 H9B_8 0.9600 . ?
C9_8 H9C_8 0.9600 . ?
C10_8 C11_8 1.530(3) . ?
C10_8 C12_8 1.540(3) . ?
C10_8 H10_8 0.9800 . ?
C11_8 H11A_8 0.9600 . ?
C11_8 H11B_8 0.9600 . ?
C11_8 H11C_8 0.9600 . ?
C12_8 H12A_8 0.9600 . ?
C12_8 H12B_8 0.9600 . ?
C12_8 H12C_8 0.9600 . ?
C1_9 C6_9 1.409(3) . ?
C1_9 C2_9 1.412(3) . ?
C2_9 C3_9 1.391(3) . ?
C2_9 C7_9 1.523(3) . ?
C3_9 C4_9 1.383(3) . ?
C3_9 H3_9 0.9300 . ?
C4_9 C5_9 1.379(3) . ?
C4_9 H4_9 0.9300 . ?
C5_9 C6_9 1.393(3) . ?
C5_9 H5_9 0.9300 . ?
C6_9 C10_9 1.522(3) . ?
C7_9 C8_9 1.529(3) . ?
C7_9 C9_9 1.539(3) . ?
C7_9 H7_9 0.9800 . ?
C8_9 H8A_9 0.9600 . ?
C8_9 H8B_9 0.9600 . ?
C8_9 H8C_9 0.9600 . ?
C9_9 H9A_9 0.9600 . ?
C9_9 H9B_9 0.9600 . ?
C9_9 H9C_9 0.9600 . ?
C10_9 C11_9 1.534(3) . ?
C10_9 C12_9 1.536(3) . ?
C10_9 H10_9 0.9800 . ?
C11_9 H11A_9 0.9600 . ?
C11_9 H11B_9 0.9600 . ?
C11_9 H11C_9 0.9600 . ?
C12_9 H12A_9 0.9600 . ?
C12_9 H12B_9 0.9600 . ?
C12_9 H12C_9 0.9600 . ?
C1_10 C6_10 1.408(3) . ?
C1_10 C2_10 1.409(3) . ?
C2_10 C3_10 1.395(3) . ?
C2_10 C7_10 1.521(3) . ?
C3_10 C4_10 1.381(3) . ?
C3_10 H3_10 0.9300 . ?
C4_10 C5_10 1.381(3) . ?
C4_10 H4_10 0.9300 . ?
C5_10 C6_10 1.397(3) . ?
C5_10 H5_10 0.9300 . ?
C6_10 C10_10 1.519(3) . ?
C7_10 C8_10 1.528(3) . ?
C7_10 C9_10 1.535(3) . ?
C7_10 H7_10 0.9800 . ?
C8_10 H8A_10 0.9600 . ?
C8_10 H8B_10 0.9600 . ?
C8_10 H8C_10 0.9600 . ?
C9_10 H9A_10 0.9600 . ?
C9_10 H9B_10 0.9600 . ?
C9_10 H9C_10 0.9600 . ?
C10_10 C11_10 1.535(3) . ?
C10_10 C12_10 1.540(3) . ?
C10_10 H10_10 0.9800 . ?
C11_10 H11A_10 0.9600 . ?
C11_10 H11B_10 0.9600 . ?
C11_10 H11C_10 0.9600 . ?
C12_10 H12A_10 0.9600 . ?
C12_10 H12B_10 0.9600 . ?
C12_10 H12C_10 0.9600 . ?
C1_11 C6_11 1.341(4) . ?
C1_11 C2_11 1.376(4) . ?
C1_11 H1_11 0.9300 . ?
C2_11 C3_11 1.370(5) . ?
C2_11 H2_11 0.9300 . ?
C3_11 C4_11 1.390(5) . ?
C3_11 H3_11 0.9300 . ?
C4_11 C5_11 1.392(5) . ?
C4_11 H4_11 0.9300 . ?
C5_11 C6_11 1.364(5) . ?
C5_11 H5_11 0.9300 . ?
C6_11 H6_11 0.9300 . ?
C1_12 C2_12 1.376(5) . ?
C1_12 C3_12 1.390(4) 2_767 ?
C1_12 H1_12 0.9300 . ?
C3_12 C2_12 1.371(5) . ?
C3_12 H3_12 0.9300 . ?
C2_12 H2_12 0.9300 . ?
